data_2213521
loop_
_publ_author_name
'Tabatabaee, Masoumeh'
'Ghasemzadeh, Mitra'
'Anari-Abbasnejad, Mohamad'
'Nozari, Najmeh'
'Sadegheian, Shirin'

_publ_section_title
;
 4-Methyl-<i>N</i>'-[(<i>E</i>)-4-methylbenzylidene]benzenesulfonohydrazide
;
_journal_coeditor_code RZ2122
_journal_issue 5
_journal_name_full 'Acta Crystallographica Section E'
_journal_page_first o2099
_journal_page_last o2100
_journal_paper_doi 10.1107/S160053680701327X
_journal_volume 63
_journal_year 2007
_chemical_formula_iupac 'C15 H16 N2 O2 S'
_chemical_formula_moiety 'C15 H16 N2 O2 S'
_chemical_formula_sum 'C15 H16 N2 O2 S'
_chemical_formula_weight 288.36
_chemical_name_systematic
;
4-Methyl-N'-[(E)-4-methylbenzylidene]benzenesulfonohydrazide
;
_space_group_IT_number 14
_symmetry_cell_setting monoclinic
_symmetry_space_group_name_Hall '-P 2yn'
_symmetry_space_group_name_H-M 'P 1 21/n 1'
_atom_sites_solution_hydrogens geom
_atom_sites_solution_primary direct
_atom_sites_solution_secondary difmap
_audit_creation_method SHELXL-97
_cell_angle_alpha 90.00
_cell_angle_beta 98.0340(10)
_cell_angle_gamma 90.00
_cell_formula_units_Z 4
_cell_length_a 5.3411(2)
_cell_length_b 15.8299(7)
_cell_length_c 17.4133(8)
_cell_measurement_reflns_used 7556
_cell_measurement_temperature 100(2)
_cell_measurement_theta_max 32.60
_cell_measurement_theta_min 2.36
_cell_volume 1457.83(11)
_computing_cell_refinement APEX2
_computing_data_collection 'APEX2 (Bruker, 2005)'
_computing_data_reduction APEX2
_computing_molecular_graphics SHELXTL
_computing_publication_material SHELXTL
_computing_structure_refinement SHELXTL
_computing_structure_solution 'SHELXTL (Sheldrick, 1998)'
_diffrn_ambient_temperature 100(2)
_diffrn_measured_fraction_theta_full 0.996
_diffrn_measured_fraction_theta_max 0.996
_diffrn_measurement_device_type 'Bruker SMART APEXII CCD area-detector'
_diffrn_measurement_method '\f and \w'
_diffrn_radiation_monochromator graphite
_diffrn_radiation_source 'fine-focus sealed tube'
_diffrn_radiation_type MoK\a
_diffrn_radiation_wavelength 0.71073
_diffrn_reflns_av_R_equivalents 0.0298
_diffrn_reflns_av_sigmaI/netI 0.0256
_diffrn_reflns_limit_h_max 8
_diffrn_reflns_limit_h_min -8
_diffrn_reflns_limit_k_max 24
_diffrn_reflns_limit_k_min -23
_diffrn_reflns_limit_l_max 26
_diffrn_reflns_limit_l_min -26
_diffrn_reflns_number 22219
_diffrn_reflns_theta_full 32.79
_diffrn_reflns_theta_max 32.79
_diffrn_reflns_theta_min 1.75
_diffrn_standards_decay_% 0
_diffrn_standards_number 0
_exptl_absorpt_coefficient_mu 0.225
_exptl_absorpt_correction_T_max 0.978
_exptl_absorpt_correction_T_min 0.957
_exptl_absorpt_correction_type multi-scan
_exptl_absorpt_process_details '(SADABS; Sheldrick, 1996)'
_exptl_crystal_colour colourless
_exptl_crystal_density_diffrn 1.314
_exptl_crystal_density_method 'not measured'
_exptl_crystal_description prism
_exptl_crystal_F_000 608
_exptl_crystal_size_max 0.20
_exptl_crystal_size_mid 0.10
_exptl_crystal_size_min 0.10
_refine_diff_density_max 0.538
_refine_diff_density_min -0.415
_refine_ls_extinction_method none
_refine_ls_goodness_of_fit_ref 1.029
_refine_ls_hydrogen_treatment constr
_refine_ls_matrix_type full
_refine_ls_number_parameters 184
_refine_ls_number_reflns 5374
_refine_ls_number_restraints 0
_refine_ls_restrained_S_all 1.029
_refine_ls_R_factor_all 0.0472
_refine_ls_R_factor_gt 0.0367
_refine_ls_shift/su_max 0.001
_refine_ls_shift/su_mean 0.000
_refine_ls_structure_factor_coef Fsqd
_refine_ls_weighting_details 'calc w=1/[\s^2^(Fo^2^)+(0.059P)^2^+0.4173P] where P=(Fo^2^+2Fc^2^)/3'
_refine_ls_weighting_scheme calc
_refine_ls_wR_factor_gt 0.0998
_refine_ls_wR_factor_ref 0.1071
_reflns_number_gt 4457
_reflns_number_total 5374
_reflns_threshold_expression I>2\s(I)
_cod_data_source_file rz2122.cif
_cod_data_source_block I
_cod_depositor_comments
;
The following automatic conversions were performed:
'_symmetry_cell_setting' value 'Monoclinic' changed to 'monoclinic'
according to '/home/saulius/struct/CIF-dictionaries/cif_core.dic'
dictionary named 'cif_core.dic' version 2.4.1 from 2010-06-29.

Automatic conversion script
Id: cif_fix_enum 1527 2010-12-29 10:47:43Z saulius 

The following automatic conversions were performed:

'_symmetry_cell_setting' value 'Monoclinic' changed to 'monoclinic'
according to /home/saulius/struct/CIF-dictionaries/cif_core.dic
dictionary named 'cif_core.dic' version 2.4.1 from 2010-06-29.

Automatic conversion script
Id: cif_fix_values 1715 2011-07-08 13:25:40Z adriana 
;
_cod_original_sg_symbol_H-M 'P 21/n'
_cod_database_code 2213521
_cod_database_fobs_code 2213521

loop_
_symmetry_equiv_pos_as_xyz
'x, y, z'
'-x+1/2, y+1/2, -z+1/2'
'-x, -y, -z'
'x-1/2, -y-1/2, z-1/2'

loop_
_atom_site_type_symbol
_atom_site_label
_atom_site_fract_x
_atom_site_fract_y
_atom_site_fract_z
_atom_site_U_iso_or_equiv
_atom_site_adp_type
_atom_site_calc_flag
_atom_site_refinement_flags
_atom_site_occupancy
S S1 0.81400(4) 0.139684(15) 0.173325(14) 0.01480(7) Uani d . 1
O O1 0.55203(14) 0.14271(5) 0.14027(5) 0.02053(16) Uani d . 1
O O2 0.92197(15) 0.06283(5) 0.20673(5) 0.02014(16) Uani d . 1
N N1 0.98293(16) 0.16043(6) 0.10328(5) 0.01632(16) Uani d . 1
H H1 1.1518 0.1481 0.1144 0.037(5) Uiso d R 1
N N2 0.91427(16) 0.23545(5) 0.06373(5) 0.01569(16) Uani d . 1
C C1 1.07447(19) 0.26500(6) 0.02239(6) 0.01531(17) Uani d . 1
H H1A 1.2326 0.2376 0.0222 0.018 Uiso calc R 1
C C2 1.01422(17) 0.34102(6) -0.02451(5) 0.01337(16) Uani d . 1
C C3 1.16403(19) 0.36208(6) -0.08140(6) 0.01589(18) Uani d . 1
H H3A 1.3077 0.3286 -0.0874 0.019 Uiso calc R 1
C C4 1.10449(19) 0.43170(7) -0.12935(6) 0.01696(18) Uani d . 1
H H4A 1.2077 0.4452 -0.1679 0.020 Uiso calc R 1
C C5 0.89491(19) 0.48186(6) -0.12145(6) 0.01591(17) Uani d . 1
C C6 0.74691(18) 0.46072(6) -0.06410(6) 0.01566(17) Uani d . 1
H H6A 0.6041 0.4945 -0.0579 0.019 Uiso calc R 1
C C7 0.80430(18) 0.39152(6) -0.01619(6) 0.01475(17) Uani d . 1
H H7A 0.7011 0.3783 0.0224 0.018 Uiso calc R 1
C C8 0.8294(2) 0.55743(7) -0.17298(7) 0.0233(2) Uani d . 1
H H8A 0.8285 0.5410 -0.2273 0.035 Uiso calc R 1
H H8B 0.9554 0.6020 -0.1595 0.035 Uiso calc R 1
H H8C 0.6618 0.5785 -0.1657 0.035 Uiso calc R 1
C C9 0.86901(18) 0.22178(6) 0.24170(6) 0.01505(17) Uani d . 1
C C10 1.09590(19) 0.22267(7) 0.29217(6) 0.01809(19) Uani d . 1
H H10A 1.2187 0.1797 0.2896 0.022 Uiso calc R 1
C C11 1.1394(2) 0.28726(7) 0.34617(6) 0.0205(2) Uani d . 1
H H11A 1.2945 0.2885 0.3803 0.025 Uiso calc R 1
C C12 0.9605(2) 0.35060(7) 0.35148(7) 0.0212(2) Uani d . 1
C C13 0.7354(2) 0.34860(7) 0.29994(7) 0.0222(2) Uani d . 1
H H13A 0.6123 0.3915 0.3025 0.027 Uiso calc R 1
C C14 0.68888(19) 0.28479(7) 0.24499(6) 0.01874(19) Uani d . 1
H H14A 0.5356 0.2842 0.2100 0.022 Uiso calc R 1
C C15 1.0114(3) 0.41977(8) 0.41112(8) 0.0342(3) Uani d . 1
H H15A 0.8509 0.4452 0.4203 0.051 Uiso calc R 1
H H15B 1.1186 0.4631 0.3921 0.051 Uiso calc R 1
H H15C 1.0977 0.3960 0.4597 0.051 Uiso calc R 1

loop_
_atom_site_aniso_label
_atom_site_aniso_U_11
_atom_site_aniso_U_22
_atom_site_aniso_U_33
_atom_site_aniso_U_12
_atom_site_aniso_U_13
_atom_site_aniso_U_23
S1 0.01243(11) 0.01352(11) 0.01846(12) 0.00021(7) 0.00222(8) 0.00342(8)
O1 0.0124(3) 0.0215(4) 0.0270(4) -0.0021(3) 0.0004(3) 0.0010(3)
O2 0.0225(4) 0.0141(3) 0.0240(4) 0.0026(3) 0.0040(3) 0.0052(3)
N1 0.0145(4) 0.0166(4) 0.0182(4) 0.0031(3) 0.0032(3) 0.0044(3)
N2 0.0164(4) 0.0150(4) 0.0154(4) 0.0011(3) 0.0013(3) 0.0025(3)
C1 0.0147(4) 0.0157(4) 0.0154(4) 0.0007(3) 0.0016(3) -0.0006(3)
C2 0.0123(4) 0.0149(4) 0.0129(4) -0.0012(3) 0.0016(3) -0.0007(3)
C3 0.0138(4) 0.0179(4) 0.0166(4) -0.0013(3) 0.0044(3) -0.0017(3)
C4 0.0175(4) 0.0196(4) 0.0144(4) -0.0043(3) 0.0043(3) -0.0005(3)
C5 0.0170(4) 0.0155(4) 0.0143(4) -0.0041(3) -0.0008(3) 0.0001(3)
C6 0.0134(4) 0.0161(4) 0.0173(4) -0.0003(3) 0.0017(3) 0.0000(3)
C7 0.0130(4) 0.0167(4) 0.0149(4) -0.0006(3) 0.0031(3) 0.0000(3)
C8 0.0280(5) 0.0201(5) 0.0205(5) -0.0032(4) -0.0010(4) 0.0057(4)
C9 0.0133(4) 0.0149(4) 0.0171(4) 0.0005(3) 0.0028(3) 0.0039(3)
C10 0.0147(4) 0.0187(4) 0.0203(5) 0.0020(3) 0.0006(3) 0.0048(3)
C11 0.0205(5) 0.0195(5) 0.0202(5) -0.0011(4) -0.0025(4) 0.0047(4)
C12 0.0267(5) 0.0164(4) 0.0199(5) -0.0005(4) 0.0007(4) 0.0033(3)
C13 0.0224(5) 0.0177(5) 0.0263(5) 0.0044(4) 0.0025(4) 0.0010(4)
C14 0.0147(4) 0.0181(4) 0.0230(5) 0.0023(3) 0.0010(3) 0.0025(4)
C15 0.0479(8) 0.0226(6) 0.0291(6) 0.0020(5) -0.0056(6) -0.0040(5)

loop_
_atom_type_symbol
_atom_type_description
_atom_type_scat_dispersion_real
_atom_type_scat_dispersion_imag
_atom_type_scat_source
C C 0.0033 0.0016 'International Tables Vol C Tables 4.2.6.8 and 6.1.1.4'
H H 0.0000 0.0000 'International Tables Vol C Tables 4.2.6.8 and 6.1.1.4'
N N 0.0061 0.0033 'International Tables Vol C Tables 4.2.6.8 and 6.1.1.4'
O O 0.0106 0.0060 'International Tables Vol C Tables 4.2.6.8 and 6.1.1.4'
S S 0.1246 0.1234 'International Tables Vol C Tables 4.2.6.8 and 6.1.1.4'

loop_
_geom_angle_atom_site_label_1
_geom_angle_atom_site_label_2
_geom_angle_atom_site_label_3
_geom_angle
_geom_angle_publ_flag
O2 S1 O1 120.29(5) yes
O2 S1 N1 103.79(5) yes
O1 S1 N1 107.45(5) yes
O2 S1 C9 109.42(5) yes
O1 S1 C9 107.91(5) yes
N1 S1 C9 107.26(5) yes
N2 N1 S1 113.66(7) yes
N2 N1 H1 117.9 ?
S1 N1 H1 115.2 ?
C1 N2 N1 115.96(8) ?
N2 C1 C2 120.09(9) ?
N2 C1 H1A 120.0 ?
C2 C1 H1A 120.0 ?
C3 C2 C7 118.87(9) ?
C3 C2 C1 119.22(9) ?
C7 C2 C1 121.86(9) ?
C4 C3 C2 120.55(9) ?
C4 C3 H3A 119.7 ?
C2 C3 H3A 119.7 ?
C3 C4 C5 120.71(9) ?
C3 C4 H4A 119.6 ?
C5 C4 H4A 119.6 ?
C4 C5 C6 118.41(9) ?
C4 C5 C8 121.06(9) ?
C6 C5 C8 120.53(9) ?
C7 C6 C5 121.33(9) ?
C7 C6 H6A 119.3 ?
C5 C6 H6A 119.3 ?
C6 C7 C2 120.13(9) ?
C6 C7 H7A 119.9 ?
C2 C7 H7A 119.9 ?
C5 C8 H8A 109.5 ?
C5 C8 H8B 109.5 ?
H8A C8 H8B 109.5 ?
C5 C8 H8C 109.5 ?
H8A C8 H8C 109.5 ?
H8B C8 H8C 109.5 ?
C14 C9 C10 120.77(10) ?
C14 C9 S1 120.40(8) ?
C10 C9 S1 118.84(8) ?
C11 C10 C9 118.91(9) ?
C11 C10 H10A 120.5 ?
C9 C10 H10A 120.5 ?
C10 C11 C12 121.51(10) ?
C10 C11 H11A 119.2 ?
C12 C11 H11A 119.2 ?
C13 C12 C11 118.46(10) ?
C13 C12 C15 121.02(11) ?
C11 C12 C15 120.51(11) ?
C14 C13 C12 120.93(10) ?
C14 C13 H13A 119.5 ?
C12 C13 H13A 119.5 ?
C13 C14 C9 119.40(10) ?
C13 C14 H14A 120.3 ?
C9 C14 H14A 120.3 ?
C12 C15 H15A 109.5 ?
C12 C15 H15B 109.5 ?
H15A C15 H15B 109.5 ?
C12 C15 H15C 109.5 ?
H15A C15 H15C 109.5 ?
H15B C15 H15C 109.5 ?

loop_
_geom_bond_atom_site_label_1
_geom_bond_atom_site_label_2
_geom_bond_distance
_geom_bond_publ_flag
S1 O2 1.4344(8) yes
S1 O1 1.4374(8) yes
S1 N1 1.6484(9) yes
S1 C9 1.7593(11) yes
N1 N2 1.3960(12) yes
N1 H1 0.9165 ?
N2 C1 1.2811(13) yes
C1 C2 1.4647(13) ?
C1 H1A 0.9500 ?
C2 C3 1.3980(13) ?
C2 C7 1.4009(13) ?
C3 C4 1.3924(14) ?
C3 H3A 0.9500 ?
C4 C5 1.3948(14) ?
C4 H4A 0.9500 ?
C5 C6 1.3982(14) ?
C5 C8 1.5069(14) ?
C6 C7 1.3852(14) ?
C6 H6A 0.9500 ?
C7 H7A 0.9500 ?
C8 H8A 0.9800 ?
C8 H8B 0.9800 ?
C8 H8C 0.9800 ?
C9 C14 1.3925(14) ?
C9 C10 1.3941(14) ?
C10 C11 1.3866(15) ?
C10 H10A 0.9500 ?
C11 C12 1.3971(16) ?
C11 H11A 0.9500 ?
C12 C13 1.3965(16) ?
C12 C15 1.5075(17) ?
C13 C14 1.3896(16) ?
C13 H13A 0.9500 ?
C14 H14A 0.9500 ?
C15 H15A 0.9800 ?
C15 H15B 0.9800 ?
C15 H15C 0.9800 ?

loop_
_geom_hbond_atom_site_label_D
_geom_hbond_atom_site_label_H
_geom_hbond_atom_site_label_A
_geom_hbond_site_symmetry_A
_geom_hbond_distance_DH
_geom_hbond_distance_HA
_geom_hbond_distance_DA
_geom_hbond_angle_DHA
_geom_hbond_publ_flag
C14 H14A O1 . 0.95 2.56 2.9233(14) 103 yes
N1 H1 O1 1_655 0.92 2.12 3.0308(12) 170 yes

loop_
_geom_torsion_atom_site_label_1
_geom_torsion_atom_site_label_2
_geom_torsion_atom_site_label_3
_geom_torsion_atom_site_label_4
_geom_torsion
O2 S1 N1 N2 -178.10(7)
O1 S1 N1 N2 53.47(8)
C9 S1 N1 N2 -62.34(8)
S1 N1 N2 C1 163.71(8)
N1 N2 C1 C2 176.81(8)
N2 C1 C2 C3 -166.37(9)
N2 C1 C2 C7 10.99(14)
C7 C2 C3 C4 -0.48(14)
C1 C2 C3 C4 176.97(9)
C2 C3 C4 C5 0.17(15)
C3 C4 C5 C6 0.24(15)
C3 C4 C5 C8 179.86(9)
C4 C5 C6 C7 -0.34(15)
C8 C5 C6 C7 -179.97(9)
C5 C6 C7 C2 0.03(15)
C3 C2 C7 C6 0.38(14)
C1 C2 C7 C6 -177.00(9)
O2 S1 C9 C14 -144.65(8)
O1 S1 C9 C14 -12.12(10)
N1 S1 C9 C14 103.37(9)
O2 S1 C9 C10 35.54(9)
O1 S1 C9 C10 168.06(8)
N1 S1 C9 C10 -76.44(9)
C14 C9 C10 C11 0.28(15)
S1 C9 C10 C11 -179.91(8)
C9 C10 C11 C12 0.64(16)
C10 C11 C12 C13 -1.04(17)
C10 C11 C12 C15 179.50(11)
C11 C12 C13 C14 0.53(17)
C15 C12 C13 C14 179.99(11)
C12 C13 C14 C9 0.36(17)
C10 C9 C14 C13 -0.77(16)
S1 C9 C14 C13 179.42(8)

loop_
_cod_related_entry_id
_cod_related_entry_database
_cod_related_entry_code
1 ChemSpider 4497887
